data_7716959
loop_
_publ_author_name
'Nandy, Rakhi'
'Jagli&#x10d;i&#x107;, Zvonko'
'Jana, Narayan Ch'
'Brand&#xe3;o, Paula'
'Bustamante, Fabi&#xe1;n'
'Aravena, Daniel'
'Panja, Anangamohan'

_publ_section_title
;
 The effect of co-ligands on the performance of single-molecule magnet
 behaviours in a family of linear trinuclear Zn-Dy-Zn complexes with a
 compartmental Schiff base.
;
_journal_issue 33
_journal_name_full 'Dalton transactions (Cambridge, England : 2003)'
_journal_page_first 13968
_journal_page_last 13981
_journal_paper_doi 10.1039/d4dt01582g
_journal_volume 53
_journal_year 2024
_chemical_formula_moiety 'C48 H58.05 Cl2 Dy N4 O9 Zn2, Cl O4, 4(H2 O)'
_chemical_formula_sum 'C48 H66.05 Cl3 Dy N4 O17 Zn2'
_chemical_formula_weight 1370.68
_space_group_crystal_system monoclinic
_space_group_IT_number 14
_space_group_name_Hall '-P 2ybc'
_space_group_name_H-M_alt 'P 1 21/c 1'
_atom_sites_solution_hydrogens mixed
_audit_creation_date 2024-07-08
_audit_creation_method
;
Olex2 1.5-alpha
(compiled 2024.02.16 svn.r378c4104 for OlexSys, GUI svn.r6928)
;
_audit_update_record
;
2024-07-09 deposited with the CCDC.	2024-07-30 downloaded from the CCDC.
;
_cell_angle_alpha 90
_cell_angle_beta 95.720(4)
_cell_angle_gamma 90
_cell_formula_units_Z 4
_cell_length_a 12.5292(15)
_cell_length_b 19.500(2)
_cell_length_c 23.808(3)
_cell_measurement_reflns_used 546
_cell_measurement_temperature 150.00
_cell_measurement_theta_max 25.32
_cell_measurement_theta_min 2.99
_cell_volume 5787.8(12)
_computing_cell_refinement 'Bruker APEX-II'
_computing_data_collection 'Bruker Smart APEX-II CCD Diffractometer'
_computing_data_reduction 'Bruker SAINT plus'
_computing_molecular_graphics 'Olex2 1.5-alpha (Dolomanov et al., 2009)and mercury'
_computing_publication_material 'Olex2 1.5-alpha (Dolomanov et al., 2009)'
_computing_structure_refinement 'SHELXL 2018/3 (Sheldrick, 2015)'
_computing_structure_solution 'SHELXT 2018/2 (Sheldrick, 2018)'
_diffrn_ambient_temperature 150.00
_diffrn_measured_fraction_theta_full 0.988
_diffrn_measured_fraction_theta_max 0.741
_diffrn_measurement_device_type CCD
_diffrn_radiation_type MoK\a
_diffrn_radiation_wavelength 0.71073
_diffrn_reflns_av_R_equivalents 0.0403
_diffrn_reflns_av_unetI/netI 0.0129
_diffrn_reflns_Laue_measured_fraction_full 0.988
_diffrn_reflns_Laue_measured_fraction_max 0.741
_diffrn_reflns_limit_h_max 16
_diffrn_reflns_limit_h_min -16
_diffrn_reflns_limit_k_max 25
_diffrn_reflns_limit_k_min -25
_diffrn_reflns_limit_l_max 30
_diffrn_reflns_limit_l_min -30
_diffrn_reflns_number 234637
_diffrn_reflns_point_group_measured_fraction_full 0.988
_diffrn_reflns_point_group_measured_fraction_max 0.741
_diffrn_reflns_theta_full 25.242
_diffrn_reflns_theta_max 30.226
_diffrn_reflns_theta_min 2.652
_exptl_absorpt_coefficient_mu 2.307
_exptl_absorpt_correction_T_max 0.896
_exptl_absorpt_correction_T_min 0.596
_exptl_absorpt_correction_type multi-scan
_exptl_absorpt_process_details sadabs
_exptl_crystal_colour yellow
_exptl_crystal_colour_primary yellow
_exptl_crystal_density_diffrn 1.573
_exptl_crystal_description block
_exptl_crystal_F_000 2780
_exptl_crystal_size_max 0.22
_exptl_crystal_size_mid 0.2
_exptl_crystal_size_min 0.04
_refine_diff_density_max 1.457
_refine_diff_density_min -1.577
_refine_diff_density_rms 0.128
_refine_ls_extinction_method none
_refine_ls_goodness_of_fit_ref 1.122
_refine_ls_hydrogen_treatment mixed
_refine_ls_matrix_type full
_refine_ls_number_parameters 703
_refine_ls_number_reflns 12766
_refine_ls_number_restraints 76
_refine_ls_restrained_S_all 1.188
_refine_ls_R_factor_all 0.0561
_refine_ls_R_factor_gt 0.0513
_refine_ls_shift/su_max 0.003
_refine_ls_shift/su_mean 0.000
_refine_ls_structure_factor_coef Fsqd
_refine_ls_weighting_details 'w=1/[\s^2^(Fo^2^)+(0.0309P)^2^+41.1730P] where P=(Fo^2^+2Fc^2^)/3'
_refine_ls_weighting_scheme calc
_refine_ls_wR_factor_gt 0.1186
_refine_ls_wR_factor_ref 0.1227
_reflns_Friedel_coverage 0.000
_reflns_number_gt 11783
_reflns_number_total 12766
_reflns_threshold_expression 'I > 2\s(I)'
_cod_data_source_file d4dt01582g2.cif
_cod_data_source_block apjg142
_cod_database_code 7716959
_shelx_shelxl_version_number 2018/3
_shelx_space_group_comment
;
The symmetry employed for this shelxl refinement is uniquely defined
by the following loop, which should always be used as a source of
symmetry information in preference to the above space-group names.
They are only intended as comments.
;
_shelx_estimated_absorpt_t_max 0.913
_shelx_estimated_absorpt_t_min 0.631
_olex2_refinement_description
;
1. Fixed Uiso
 At 1.2 times of:
  All C(H,H) groups, H20 of C20, H22 of C22, H15 of C15, H27 of C27, H16 of
  C16, H46 of C46, H44 of C44, H40 of C40, H39 of C39, H33 of C33, H34 of C34,
  H29 of C29, H5 of C5, H10 of C10, H9 of C9, H3 of C3
 At 1.5 times of:
  All C(H,H,H) groups, H20A of C13, All O(H) groups, All O(H,H) groups
2. Restrained distances
 O200-O300
 2.8 with sigma of 0.01
 C13-C12
 1.5 with sigma of 0.02
 C41-C40
 1.45 with sigma of 0.02
 C6-C9
 1.45 with sigma of 0.02
 H200-H20A
 1.4 with sigma of 0.02
 O9-H9B = O9-H9A
 0.87 with sigma of 0.02
 H9B-H9A
 1.38 with sigma of 0.04
 C11-C15 \\sim C11-N1 \\sim C15-N1
 with sigma of 0.02
 C10-C11 \\sim C10-C15
 with sigma of 0.01
 C10-H11A \\sim C10-H11B \\sim C10-C12
 with sigma of 0.02
 C15-C10 \\sim C15-N2
 with sigma of 0.01
 C14-C15 \\sim C14-C50
 with sigma of 0.01
 C14-C15 \\sim C14-C50 \\sim C14-C13
 with sigma of 0.01
 C12-C11 \\sim C12-C50
 with sigma of 0.01
 Dy1-H9B \\sim Dy1-H9A
 with sigma of 0.02
3. Uiso/Uaniso restraints and constraints
Uanis(C23) \\sim Ueq: with sigma of 0.01 and sigma for terminal atoms of 0.02
Uanis(C49) \\sim Ueq, Uanis(C23) \\sim Ueq: with sigma of 0.01 and sigma for
terminal atoms of 0.02
Uanis(C13) \\sim Ueq, Uanis(C50) \\sim Ueq: with sigma of 0.01 and sigma for
terminal atoms of 0.02
Uanis(C15) \\sim Ueq, Uanis(C14) \\sim Ueq, Uanis(C12) \\sim Ueq, Uanis(C11)
\\sim Ueq, Uanis(C10) \\sim Ueq: with sigma of 0.01 and sigma for terminal
atoms of 0.02
4. Others
 Fixed Sof: H14A(0.875) H14B(0.875) C23(0.8) H23A(0.8) H23B(0.8) H23C(0.8)
 O300(0.8) H30A(0.8) H30B(0.8) O400(0.6) H40A(0.6) H40B(0.6) O11(0.6) H11C(0.6)
 H11D(0.6) C49(0.2) H49A(0.2) H49B(0.2) H49C(0.2) C50(0.85) C13(0.15)
 H13A(0.15) H13B(0.15)
 Fixed U11: O400(0.087113) O11(0.095637)
 Fixed U22: O400(0.1013) O11(0.12055)
 Fixed U33: O400(0.10898) O11(0.08622)
 Fixed X: H20A(0.84994)
 Fixed Y: H20A(0.71151)
 Fixed Z: H20A(0.19972)
5.a Free rotating group:
 O100(H10A,H10B,O200,H200,O300,H30A,H30B,O400,H40A,H40B,O11,H11C,H11D)
5.b Ternary CH refined with riding coordinates:
 C10(H10), C15(H15), C34(H34), C39(H39)
5.c Secondary CH2 refined with riding coordinates:
 C11(H11A,H11B), C12(H12A,H12B), C14(H14A,H14B), C35(H35A,H35B), C36(H36A,
 H36B), C37(H37A,H37B), C38(H38A,H38B), C50(H50A,H50B), C13(H13A,H13B)
5.d Aromatic/amide H refined with riding coordinates:
 C3(H3), C5(H5), C9(H9), C16(H16), C20(H20), C22(H22), C27(H27), C29(H29),
 C33(H33), C40(H40), C44(H44), C46(H46)
5.e Idealised Me refined as rotating group:
 C7(H7A,H7B,H7C), C8(H8A,H8B,H8C), C23(H23A,H23B,H23C), C24(H24A,H24B,H24C),
 C31(H31A,H31B,H31C), C32(H32A,H32B,H32C), C47(H47A,H47B,H47C), C48(H48A,H48B,
 H48C), C49(H49A,H49B,H49C)
;
_olex2_submission_special_instructions 'No special instructions were received'

loop_
_space_group_symop_operation_xyz
'x, y, z'
'-x, y+1/2, -z+1/2'
'-x, -y, -z'
'x, -y-1/2, z-1/2'

loop_
_atom_site_label
_atom_site_type_symbol
_atom_site_fract_x
_atom_site_fract_y
_atom_site_fract_z
_atom_site_U_iso_or_equiv
_atom_site_adp_type
_atom_site_occupancy
_atom_site_site_symmetry_order
_atom_site_calc_flag
_atom_site_refinement_flags_posn
_atom_site_refinement_flags_adp
_atom_site_refinement_flags_occupancy
_atom_site_disorder_assembly
_atom_site_disorder_group
Dy1 Dy 0.73096(2) 0.74600(2) 0.41672(2) 0.02406(7) Uani 1 1 d D . . . .
Zn1 Zn 0.49903(5) 0.84011(3) 0.41271(3) 0.03194(14) Uani 1 1 d . . . . .
Zn2 Zn 0.96109(5) 0.64103(3) 0.42078(2) 0.03030(14) Uani 1 1 d . . . . .
Cl1 Cl 0.54333(15) 0.90043(8) 0.33277(8) 0.0568(4) Uani 1 1 d . . . . .
Cl2 Cl 1.09043(12) 0.66807(8) 0.47716(6) 0.0477(4) Uani 1 1 d . . . . .
Cl3 Cl 1.02362(14) 0.89188(9) 0.66388(7) 0.0553(4) Uani 1 1 d . . . . .
O1 O 0.5536(3) 0.74213(17) 0.39806(15) 0.0280(7) Uani 1 1 d . . . . .
O2 O 0.6796(3) 0.65021(17) 0.35022(15) 0.0309(8) Uani 1 1 d . . . . .
O3 O 0.6307(3) 0.83562(18) 0.45700(15) 0.0318(8) Uani 1 1 d . . . . .
O4 O 0.7964(3) 0.7995(2) 0.50361(16) 0.0364(9) Uani 1 1 d . . . . .
O5 O 0.9049(3) 0.72555(18) 0.38375(15) 0.0294(7) Uani 1 1 d . . . . .
O6 O 0.8715(3) 0.85555(19) 0.38760(16) 0.0356(8) Uani 1 1 d . . . . .
O7 O 0.8017(3) 0.64670(18) 0.45094(15) 0.0305(7) Uani 1 1 d . . . . .
O8 O 0.6224(3) 0.68552(19) 0.50215(16) 0.0343(8) Uani 1 1 d . . . . .
O9 O 0.7297(3) 0.7906(2) 0.32383(16) 0.0370(9) Uani 1 1 d D . . . .
H9B H 0.764(5) 0.775(3) 0.2977(15) 0.056 Uiso 1 1 d D U . A 1
H9A H 0.693(5) 0.826(2) 0.3117(17) 0.056 Uiso 1 1 d D U . . .
N1 N 0.3472(4) 0.8008(2) 0.4092(2) 0.0422(12) Uani 1 1 d D . . . .
N2 N 0.4232(4) 0.8964(3) 0.4759(3) 0.0539(15) Uani 1 1 d D . . . .
N3 N 1.0422(3) 0.6180(2) 0.34363(18) 0.0339(10) Uani 1 1 d . . . . .
N4 N 0.9479(4) 0.5372(3) 0.4249(2) 0.0422(11) Uani 1 1 d . . . . .
C1 C 0.5141(4) 0.7057(2) 0.3577(2) 0.0271(10) Uani 1 1 d . . . . .
C2 C 0.5806(4) 0.6566(2) 0.3289(2) 0.0272(10) Uani 1 1 d . . . . .
C3 C 0.5477(4) 0.6182(3) 0.2854(2) 0.0346(11) Uani 1 1 d . . . . .
H3 H 0.593020 0.588005 0.267419 0.042 Uiso 1 1 calc R U . . .
C4 C 0.4431(4) 0.6263(3) 0.2692(2) 0.0392(13) Uani 1 1 d . . . . .
C5 C 0.3752(4) 0.6701(3) 0.2997(2) 0.0392(13) Uani 1 1 d . . . . .
H5 H 0.300758 0.669952 0.287217 0.047 Uiso 1 1 calc R U . . .
C6 C 0.4067(4) 0.7111(3) 0.3438(2) 0.0328(11) Uani 1 1 d D . . . .
C7 C 0.7500(5) 0.5983(3) 0.3251(3) 0.0479(16) Uani 1 1 d . . . . .
H7A H 0.714504 0.553468 0.323525 0.072 Uiso 1 1 calc R U . . .
H7B H 0.818698 0.595081 0.348481 0.072 Uiso 1 1 calc R U . . .
H7C H 0.762551 0.612614 0.286820 0.072 Uiso 1 1 calc R U . . .
C8 C 0.4091(5) 0.5855(4) 0.2199(3) 0.060(2) Uani 1 1 d . . . . .
H8A H 0.448408 0.599940 0.188344 0.091 Uiso 1 1 calc R U . . .
H8B H 0.331969 0.591827 0.209741 0.091 Uiso 1 1 calc R U . . .
H8C H 0.423817 0.536958 0.228181 0.091 Uiso 1 1 calc R U . . .
C9 C 0.3264(4) 0.7520(3) 0.3763(3) 0.0419(14) Uani 1 1 d D . . . .
H9 H 0.253381 0.738392 0.370366 0.050 Uiso 1 1 calc R U . . .
C10 C 0.2652(4) 0.8377(3) 0.4505(3) 0.0571(18) Uani 1 1 d D U . . .
H10 H 0.267451 0.811156 0.486539 0.069 Uiso 1 1 calc R U . . .
C11 C 0.1536(6) 0.8425(4) 0.4261(4) 0.077(2) Uani 1 1 d D U . . .
H11A H 0.122761 0.796219 0.418907 0.093 Uiso 1 1 calc DR U . . .
H11B H 0.148693 0.868136 0.390029 0.093 Uiso 1 1 calc DR U . . .
C12 C 0.0938(8) 0.8808(5) 0.4700(5) 0.109(4) Uani 1 1 d D U . . .
H12A H 0.016614 0.880708 0.456206 0.131 Uiso 1 1 calc R U . B 1
H12B H 0.101807 0.853549 0.505219 0.131 Uiso 1 1 calc R U . B 1
C14 C 0.2397(5) 0.9458(4) 0.5039(3) 0.0620(19) Uani 1 1 d D U . . .
H14A H 0.245823 0.920841 0.540321 0.074 Uiso 0.875 1 calc R U P C 1
H14B H 0.270992 0.991933 0.511330 0.074 Uiso 0.875 1 calc R U P C 1
C15 C 0.3095(4) 0.9076(3) 0.4634(4) 0.0605(19) Uani 1 1 d D U . . .
H15 H 0.300696 0.933483 0.426946 0.073 Uiso 1 1 calc R U . . .
C16 C 0.4590(5) 0.9213(4) 0.5198(3) 0.0556(19) Uani 1 1 d . . . . .
H16 H 0.415858 0.947751 0.542326 0.067 Uiso 1 1 calc R U . . .
C17 C 0.5656(4) 0.9095(3) 0.5358(2) 0.0363(12) Uani 1 1 d . . . . .
C18 C 0.6413(4) 0.8659(2) 0.5062(2) 0.0292(10) Uani 1 1 d . . . . .
C19 C 0.7340(4) 0.8498(3) 0.5321(2) 0.0292(10) Uani 1 1 d . . . . .
C20 C 0.7573(4) 0.8807(3) 0.5812(2) 0.0359(12) Uani 1 1 d . . . . .
H20 H 0.825874 0.871761 0.600642 0.043 Uiso 1 1 calc R U . . .
C21 C 0.6856(5) 0.9281(3) 0.6086(2) 0.0355(11) Uani 1 1 d . . . . .
C22 C 0.5908(5) 0.9399(3) 0.5866(2) 0.0381(12) Uani 1 1 d . . . . .
H22 H 0.541673 0.967717 0.604257 0.046 Uiso 1 1 calc R U . . .
C23 C 0.8701(6) 0.7638(5) 0.5389(3) 0.051(2) Uani 0.8 1 d . U P D 1
H23A H 0.836516 0.748403 0.572174 0.076 Uiso 0.8 1 calc R U P D 1
H23B H 0.931121 0.793612 0.550809 0.076 Uiso 0.8 1 calc R U P D 1
H23C H 0.895126 0.723867 0.518923 0.076 Uiso 0.8 1 calc R U P D 1
C24 C 0.7144(6) 0.9632(4) 0.6618(3) 0.0531(17) Uani 1 1 d . . . . .
H24A H 0.654714 0.992546 0.670601 0.080 Uiso 1 1 calc R U . . .
H24B H 0.778207 0.991471 0.658751 0.080 Uiso 1 1 calc R U . . .
H24C H 0.729515 0.929334 0.691949 0.080 Uiso 1 1 calc R U . . .
C25 C 0.9701(4) 0.7634(3) 0.3485(2) 0.0298(10) Uani 1 1 d . . . . .
C26 C 0.9532(4) 0.8350(3) 0.3481(2) 0.0332(11) Uani 1 1 d . . . . .
C27 C 1.0160(4) 0.8780(3) 0.3126(2) 0.0385(12) Uani 1 1 d . . . . .
H27 H 1.005287 0.926209 0.313541 0.046 Uiso 1 1 calc R U . . .
C28 C 1.0971(5) 0.8505(3) 0.2745(3) 0.0407(13) Uani 1 1 d . . . . .
C29 C 1.1129(4) 0.7801(3) 0.2729(2) 0.0351(11) Uani 1 1 d . . . . .
H29 H 1.160883 0.760468 0.248952 0.042 Uiso 1 1 calc R U . . .
C30 C 1.0516(4) 0.7355(3) 0.3104(2) 0.0310(11) Uani 1 1 d . . . . .
C31 C 0.8358(5) 0.9252(3) 0.3832(3) 0.0466(14) Uani 1 1 d . . . . .
H31A H 0.895916 0.955885 0.394812 0.070 Uiso 1 1 calc R U . . .
H31B H 0.778426 0.932324 0.407646 0.070 Uiso 1 1 calc R U . . .
H31C H 0.808709 0.935072 0.343953 0.070 Uiso 1 1 calc R U . . .
C32 C 1.1661(6) 0.8980(4) 0.2353(3) 0.0530(16) Uani 1 1 d . . . . .
H32A H 1.240446 0.900818 0.252346 0.080 Uiso 1 1 calc R U . . .
H32B H 1.134934 0.944155 0.232466 0.080 Uiso 1 1 calc R U . . .
H32C H 1.164411 0.877805 0.197587 0.080 Uiso 1 1 calc R U . . .
C33 C 1.0739(4) 0.6616(3) 0.3061(2) 0.0332(11) Uani 1 1 d . . . . .
H33 H 1.111366 0.645120 0.276056 0.040 Uiso 1 1 calc R U . . .
C34 C 1.0597(5) 0.5431(3) 0.3351(3) 0.0466(15) Uani 1 1 d . . . . .
H34 H 0.996623 0.526935 0.309520 0.056 Uiso 1 1 calc R U . . .
C35 C 1.1660(6) 0.5226(4) 0.3037(3) 0.0533(16) Uani 1 1 d . . . . .
H35A H 1.159693 0.542441 0.265213 0.064 Uiso 1 1 calc R U . . .
H35B H 1.230791 0.542092 0.325008 0.064 Uiso 1 1 calc R U . . .
C36 C 1.1775(7) 0.4462(4) 0.2999(3) 0.065(2) Uani 1 1 d . . . . .
H36A H 1.249158 0.434667 0.288429 0.078 Uiso 1 1 calc R U . . .
H36B H 1.122550 0.427732 0.271166 0.078 Uiso 1 1 calc R U . . .
C37 C 1.1637(7) 0.4133(4) 0.3590(3) 0.065(2) Uani 1 1 d . . . . .
H37A H 1.227489 0.425739 0.384850 0.078 Uiso 1 1 calc R U . . .
H37B H 1.164880 0.362843 0.354306 0.078 Uiso 1 1 calc R U . . .
C38 C 1.0580(6) 0.4325(4) 0.3902(3) 0.0593(18) Uani 1 1 d . . . . .
H38A H 0.993257 0.413551 0.368403 0.071 Uiso 1 1 calc R U . . .
H38B H 1.063922 0.411845 0.428364 0.071 Uiso 1 1 calc R U . . .
C39 C 1.0476(5) 0.5090(3) 0.3948(3) 0.0482(15) Uani 1 1 d . . . . .
H39 H 1.112512 0.523999 0.419598 0.058 Uiso 1 1 calc R U . . .
C40 C 0.8746(5) 0.5012(3) 0.4512(3) 0.0461(14) Uani 1 1 d D . . . .
H40 H 0.882847 0.452731 0.450875 0.055 Uiso 1 1 calc R U . . .
C41 C 0.7784(5) 0.5285(3) 0.4818(2) 0.0389(12) Uani 1 1 d D . . . .
C42 C 0.7462(4) 0.5981(3) 0.4805(2) 0.0329(11) Uani 1 1 d . . . . .
C43 C 0.6481(4) 0.6169(3) 0.5102(2) 0.0341(11) Uani 1 1 d . . . . .
C44 C 0.5867(5) 0.5714(3) 0.5427(3) 0.0414(13) Uani 1 1 d . . . . .
H44 H 0.527538 0.587495 0.561014 0.050 Uiso 1 1 calc R U . . .
C45 C 0.6187(5) 0.5025(3) 0.5459(3) 0.0471(15) Uani 1 1 d . . . . .
C46 C 0.7105(5) 0.4823(3) 0.5148(3) 0.0453(14) Uani 1 1 d . . . . .
H46 H 0.728741 0.435032 0.515747 0.054 Uiso 1 1 calc R U . . .
C47 C 0.5201(4) 0.7073(3) 0.5296(3) 0.0391(12) Uani 1 1 d . . . . .
H47A H 0.459323 0.679072 0.514319 0.059 Uiso 1 1 calc R U . . .
H47B H 0.504525 0.755690 0.521183 0.059 Uiso 1 1 calc R U . . .
H47C H 0.532045 0.700908 0.570558 0.059 Uiso 1 1 calc R U . . .
C48 C 0.5504(6) 0.4532(4) 0.5829(3) 0.063(2) Uani 1 1 d . . . . .
H48A H 0.562142 0.466727 0.622679 0.094 Uiso 1 1 calc R U . . .
H48B H 0.573483 0.405637 0.578783 0.094 Uiso 1 1 calc R U . . .
H48C H 0.474017 0.457311 0.569794 0.094 Uiso 1 1 calc R U . . .
O101 O 1.1379(4) 0.8918(3) 0.6680(2) 0.0722(16) Uani 1 1 d . . . . .
O102 O 0.9693(5) 0.9222(4) 0.7131(3) 0.0839(19) Uani 1 1 d . . . . .
O103 O 0.9881(5) 0.8228(3) 0.6597(3) 0.0736(16) Uani 1 1 d . . . . .
O104 O 0.9990(5) 0.9300(4) 0.6160(3) 0.095(2) Uani 1 1 d . . . . .
O100 O 1.1300(5) 0.7116(4) 0.6057(2) 0.121(3) Uani 1 1 d G . . . .
H10A H 1.158870 0.750397 0.597131 0.182 Uiso 1 1 d G U . . .
H10B H 1.084390 0.722877 0.629451 0.182 Uiso 1 1 d G U . . .
O200 O 0.8032(4) 0.7294(3) 0.22911(16) 0.112(3) Uani 1 1 d DG . . . .
H200 H 0.734521 0.736978 0.222900 0.168 Uiso 1 1 d DG U . E -1
O300 O 0.6470(4) 0.7537(4) 0.14975(16) 0.117(4) Uani 0.8 1 d DG . P . .
H30A H 0.670582 0.782038 0.176370 0.176 Uiso 0.8 1 d G U P . .
H30B H 0.681931 0.715868 0.157920 0.176 Uiso 0.8 1 d G U P . .
O400 O 0.3107(6) 0.7748(6) 0.6373(2) 0.0991(4) Uani 0.6 1 d G . P . .
H40A H 0.345510 0.749749 0.663210 0.149 Uiso 0.6 1 d G U P . .
H40B H 0.271240 0.801749 0.655750 0.149 Uiso 0.6 1 d G U P . .
O11 O 0.4614(4) 0.8019(4) 0.19440(19) 0.1008(4) Uani 0.6 1 d G . P F 2
H11C H 0.407312 0.778379 0.178740 0.151 Uiso 0.6 1 d G U P G 2
H11D H 0.517462 0.782008 0.182830 0.151 Uiso 0.6 1 d G U P H 2
C49 C 0.912(2) 0.8025(17) 0.5150(15) 0.044(7) Uani 0.2 1 d . U P D 2
H49A H 0.944227 0.763480 0.496976 0.066 Uiso 0.2 1 calc R U P D 2
H49B H 0.931794 0.800711 0.555872 0.066 Uiso 0.2 1 calc R U P D 2
H49C H 0.938429 0.845370 0.499933 0.066 Uiso 0.2 1 calc R U P D 2
C50 C 0.1252(7) 0.9543(4) 0.4852(4) 0.064(2) Uani 0.85 1 d D U P I 1
H50A H 0.113842 0.985104 0.452115 0.076 Uiso 1 1 calc R U . I 1
H50B H 0.085065 0.972072 0.515920 0.076 Uiso 1 1 calc R U . I 1
C13 C 0.171(3) 0.890(2) 0.5248(12) 0.076(15) Uani 0.15 1 d D U P I 2
H13A H 0.132374 0.904988 0.557072 0.091 Uiso 0.15 1 calc R U P I 2
H13B H 0.212100 0.847670 0.535079 0.091 Uiso 0.15 1 calc R U P I 2
H20A H 0.849940 0.711510 0.199720 0.113 Uiso 1 1 d D U . . .

loop_
_atom_site_aniso_label
_atom_site_aniso_U_11
_atom_site_aniso_U_22
_atom_site_aniso_U_33
_atom_site_aniso_U_23
_atom_site_aniso_U_13
_atom_site_aniso_U_12
Dy1 0.02020(11) 0.02249(11) 0.02785(12) -0.00061(8) -0.00575(8) 0.00460(8)
Zn1 0.0274(3) 0.0260(3) 0.0394(3) -0.0047(2) -0.0115(2) 0.0094(2)
Zn2 0.0248(3) 0.0323(3) 0.0320(3) 0.0037(2) -0.0065(2) 0.0097(2)
Cl1 0.0600(10) 0.0428(8) 0.0667(10) 0.0190(7) 0.0021(8) 0.0212(7)
Cl2 0.0410(7) 0.0481(8) 0.0490(8) -0.0045(6) -0.0197(6) 0.0168(6)
Cl3 0.0568(9) 0.0601(10) 0.0440(8) 0.0104(7) -0.0209(7) -0.0174(8)
O1 0.0224(16) 0.0246(16) 0.0343(18) -0.0037(13) -0.0101(13) 0.0045(13)
O2 0.0237(16) 0.0266(17) 0.0394(19) -0.0061(14) -0.0125(14) 0.0073(13)
O3 0.0297(17) 0.0284(17) 0.0344(18) -0.0091(14) -0.0112(14) 0.0073(14)
O4 0.0281(18) 0.041(2) 0.0370(19) -0.0115(16) -0.0112(15) 0.0108(15)
O5 0.0234(16) 0.0290(17) 0.0341(18) 0.0046(14) -0.0058(13) 0.0039(13)
O6 0.039(2) 0.0286(18) 0.039(2) -0.0018(15) -0.0009(16) 0.0010(15)
O7 0.0271(17) 0.0285(17) 0.0341(18) 0.0070(14) -0.0058(14) 0.0060(14)
O8 0.0298(18) 0.0346(19) 0.0372(19) 0.0067(15) -0.0031(15) 0.0068(15)
O9 0.035(2) 0.037(2) 0.036(2) 0.0050(16) -0.0093(16) 0.0075(16)
N1 0.027(2) 0.037(2) 0.060(3) -0.009(2) -0.012(2) 0.0093(19)
N2 0.030(2) 0.057(3) 0.071(4) -0.029(3) -0.014(2) 0.019(2)
N3 0.029(2) 0.038(2) 0.033(2) 0.0014(18) -0.0069(17) 0.0119(18)
N4 0.045(3) 0.036(2) 0.044(3) 0.007(2) 0.000(2) 0.016(2)
C1 0.023(2) 0.024(2) 0.032(2) 0.0033(18) -0.0065(18) -0.0011(17)
C2 0.020(2) 0.024(2) 0.036(2) 0.0020(19) -0.0066(18) -0.0010(17)
C3 0.029(2) 0.035(3) 0.038(3) -0.007(2) -0.005(2) 0.002(2)
C4 0.032(3) 0.041(3) 0.042(3) -0.008(2) -0.010(2) -0.003(2)
C5 0.024(2) 0.043(3) 0.047(3) -0.003(2) -0.012(2) -0.003(2)
C6 0.021(2) 0.033(3) 0.043(3) 0.000(2) -0.007(2) 0.0017(19)
C7 0.034(3) 0.046(3) 0.059(4) -0.021(3) -0.017(3) 0.018(3)
C8 0.039(3) 0.077(5) 0.060(4) -0.029(4) -0.021(3) 0.002(3)
C9 0.025(2) 0.039(3) 0.058(4) -0.004(3) -0.014(2) 0.001(2)
C10 0.034(3) 0.043(3) 0.093(5) -0.009(3) 0.002(3) 0.011(3)
C11 0.064(4) 0.076(5) 0.086(5) -0.021(4) -0.020(4) 0.014(4)
C12 0.095(6) 0.108(7) 0.116(7) -0.027(6) -0.028(6) -0.001(6)
C14 0.055(4) 0.053(4) 0.075(4) -0.023(3) -0.008(3) 0.002(3)
C15 0.041(3) 0.051(4) 0.087(5) -0.021(3) -0.007(3) 0.003(3)
C16 0.040(3) 0.055(4) 0.069(4) -0.031(3) -0.013(3) 0.020(3)
C17 0.036(3) 0.029(3) 0.043(3) -0.006(2) -0.006(2) 0.007(2)
C18 0.029(2) 0.025(2) 0.032(2) -0.0014(19) -0.0062(19) 0.0025(19)
C19 0.027(2) 0.028(2) 0.032(2) -0.0024(19) -0.0017(19) 0.0024(19)
C20 0.037(3) 0.039(3) 0.030(3) -0.002(2) -0.007(2) 0.003(2)
C21 0.041(3) 0.036(3) 0.029(2) -0.002(2) 0.000(2) 0.001(2)
C22 0.044(3) 0.030(3) 0.039(3) -0.004(2) -0.001(2) 0.005(2)
C23 0.041(4) 0.060(5) 0.045(4) -0.016(4) -0.023(3) 0.028(4)
C24 0.059(4) 0.060(4) 0.037(3) -0.017(3) -0.010(3) 0.009(3)
C25 0.021(2) 0.034(3) 0.032(2) 0.002(2) -0.0078(18) -0.0031(18)
C26 0.034(3) 0.028(2) 0.036(3) -0.003(2) -0.003(2) -0.001(2)
C27 0.037(3) 0.032(3) 0.044(3) -0.001(2) -0.008(2) -0.005(2)
C28 0.035(3) 0.042(3) 0.044(3) 0.003(2) -0.005(2) -0.009(2)
C29 0.023(2) 0.046(3) 0.036(3) -0.002(2) -0.001(2) -0.002(2)
C30 0.022(2) 0.038(3) 0.031(2) -0.002(2) -0.0110(18) 0.0001(19)
C31 0.054(4) 0.028(3) 0.057(4) -0.004(3) 0.007(3) 0.004(3)
C32 0.048(4) 0.052(4) 0.058(4) 0.006(3) 0.005(3) -0.011(3)
C33 0.024(2) 0.043(3) 0.031(2) -0.003(2) -0.0084(19) 0.006(2)
C34 0.055(4) 0.039(3) 0.045(3) 0.004(3) -0.001(3) 0.022(3)
C35 0.052(4) 0.052(4) 0.055(4) 0.000(3) 0.002(3) 0.015(3)
C36 0.068(5) 0.061(5) 0.065(5) -0.006(4) -0.005(4) 0.025(4)
C37 0.070(5) 0.060(4) 0.064(5) 0.004(4) -0.007(4) 0.031(4)
C38 0.068(5) 0.044(4) 0.063(4) 0.003(3) -0.005(4) 0.015(3)
C39 0.050(4) 0.042(3) 0.051(4) 0.004(3) -0.003(3) 0.016(3)
C40 0.058(4) 0.031(3) 0.048(3) 0.008(2) -0.001(3) 0.014(3)
C41 0.040(3) 0.034(3) 0.041(3) 0.007(2) -0.005(2) 0.008(2)
C42 0.034(3) 0.029(2) 0.032(3) 0.006(2) -0.011(2) 0.004(2)
C43 0.033(3) 0.033(3) 0.034(3) 0.006(2) -0.007(2) 0.006(2)
C44 0.036(3) 0.045(3) 0.043(3) 0.012(3) 0.001(2) 0.002(2)
C45 0.045(3) 0.044(3) 0.051(3) 0.017(3) -0.003(3) -0.004(3)
C46 0.048(3) 0.031(3) 0.054(4) 0.015(3) -0.009(3) 0.002(2)
C47 0.032(3) 0.039(3) 0.047(3) 0.006(2) 0.010(2) 0.007(2)
C48 0.066(5) 0.048(4) 0.073(5) 0.026(4) 0.001(4) -0.008(3)
O101 0.051(3) 0.099(4) 0.062(3) -0.002(3) -0.021(2) -0.013(3)
O102 0.070(4) 0.103(5) 0.071(4) -0.012(3) -0.031(3) 0.015(3)
O103 0.070(4) 0.058(3) 0.089(4) 0.006(3) -0.009(3) -0.019(3)
O104 0.092(4) 0.102(5) 0.081(4) 0.053(4) -0.046(3) -0.041(4)
O100 0.136(7) 0.116(6) 0.099(5) -0.018(5) -0.050(5) 0.025(5)
O200 0.113(6) 0.171(8) 0.048(3) -0.023(4) -0.009(3) 0.079(5)
O300 0.086(6) 0.189(11) 0.071(5) -0.032(6) -0.020(4) 0.046(6)
O400 0.087 0.101 0.109 -0.057(5) 0.008(6) -0.020(6)
O11 0.096 0.121 0.086 0.021(7) 0.009(6) 0.061(5)
C49 0.031(12) 0.041(13) 0.057(14) -0.004(12) -0.012(11) 0.011(11)
C50 0.069(5) 0.052(4) 0.069(5) -0.007(4) 0.003(4) 0.017(4)
C13 0.080(17) 0.085(18) 0.064(17) 0.004(10) 0.017(10) 0.008(10)

loop_
_atom_type_symbol
_atom_type_description
_atom_type_scat_dispersion_real
_atom_type_scat_dispersion_imag
_atom_type_scat_source
C C 0.0033 0.0016 'International Tables Vol C Tables 4.2.6.8 and 6.1.1.4'
H H 0.0000 0.0000 'International Tables Vol C Tables 4.2.6.8 and 6.1.1.4'
Cl Cl 0.1484 0.1585 'International Tables Vol C Tables 4.2.6.8 and 6.1.1.4'
Dy Dy -0.1892 4.4098 'International Tables Vol C Tables 4.2.6.8 and 6.1.1.4'
N N 0.0061 0.0033 'International Tables Vol C Tables 4.2.6.8 and 6.1.1.4'
O O 0.0106 0.0060 'International Tables Vol C Tables 4.2.6.8 and 6.1.1.4'
Zn Zn 0.2839 1.4301 'International Tables Vol C Tables 4.2.6.8 and 6.1.1.4'

loop_
_geom_angle_atom_site_label_1
_geom_angle_atom_site_label_2
_geom_angle_atom_site_label_3
_geom_angle
_geom_angle_site_symmetry_1
_geom_angle_site_symmetry_3
_geom_angle_publ_flag
Zn1 Dy1 Zn2 176.900(16) . . ?
O1 Dy1 Zn1 35.48(8) . . ?
O1 Dy1 Zn2 141.56(8) . . ?
O1 Dy1 O2 69.99(11) . . ?
O1 Dy1 O3 63.47(12) . . ?
O1 Dy1 O4 115.98(13) . . ?
O1 Dy1 O5 147.49(12) . . ?
O1 Dy1 O6 126.63(11) . . ?
O1 Dy1 O7 113.16(12) . . ?
O1 Dy1 O8 65.47(12) . . ?
O1 Dy1 O9 84.99(13) . . ?
O2 Dy1 Zn1 102.65(7) . . ?
O2 Dy1 Zn2 75.00(7) . . ?
O2 Dy1 O6 121.71(12) . . ?
O2 Dy1 O8 91.85(12) . . ?
O3 Dy1 Zn1 31.59(8) . . ?
O3 Dy1 Zn2 150.18(8) . . ?
O3 Dy1 O2 133.29(11) . . ?
O3 Dy1 O5 140.44(12) . . ?
O3 Dy1 O6 85.05(12) . . ?
O3 Dy1 O8 72.98(12) . . ?
O4 Dy1 Zn1 90.42(8) . . ?
O4 Dy1 Zn2 91.16(8) . . ?
O4 Dy1 O2 157.32(12) . . ?
O4 Dy1 O3 59.04(11) . . ?
O4 Dy1 O5 96.33(12) . . ?
O4 Dy1 O6 73.78(13) . . ?
O4 Dy1 O8 72.91(13) . . ?
O5 Dy1 Zn1 150.02(8) . . ?
O5 Dy1 Zn2 32.26(8) . . ?
O5 Dy1 O2 81.62(12) . . ?
O5 Dy1 O6 57.02(11) . . ?
O5 Dy1 O8 132.87(11) . . ?
O6 Dy1 Zn1 97.60(8) . . ?
O6 Dy1 Zn2 85.40(8) . . ?
O7 Dy1 Zn1 140.64(9) . . ?
O7 Dy1 Zn2 36.78(9) . . ?
O7 Dy1 O2 69.64(12) . . ?
O7 Dy1 O3 133.13(13) . . ?
O7 Dy1 O4 88.46(13) . . ?
O7 Dy1 O5 68.94(12) . . ?
O7 Dy1 O6 119.66(12) . . ?
O7 Dy1 O8 65.11(12) . . ?
O7 Dy1 O9 128.20(13) . . ?
O8 Dy1 Zn1 77.01(7) . . ?
O8 Dy1 Zn2 100.93(7) . . ?
O8 Dy1 O6 146.18(11) . . ?
O9 Dy1 Zn1 81.45(9) . . ?
O9 Dy1 Zn2 99.64(9) . . ?
O9 Dy1 O2 72.86(13) . . ?
O9 Dy1 O3 98.63(13) . . ?
O9 Dy1 O4 128.08(14) . . ?
O9 Dy1 O5 71.40(12) . . ?
O9 Dy1 O6 56.97(12) . . ?
O9 Dy1 O8 150.11(12) . . ?
Cl1 Zn1 Dy1 91.29(4) . . ?
O1 Zn1 Dy1 38.56(9) . . ?
O1 Zn1 Cl1 102.52(11) . . ?
O1 Zn1 N2 139.7(2) . . ?
O3 Zn1 Dy1 42.41(10) . . ?
O3 Zn1 Cl1 102.35(13) . . ?
O3 Zn1 O1 76.36(13) . . ?
O3 Zn1 N1 140.40(19) . . ?
O3 Zn1 N2 93.21(17) . . ?
N1 Zn1 Dy1 125.61(13) . . ?
N1 Zn1 Cl1 116.63(16) . . ?
N1 Zn1 O1 88.17(16) . . ?
N1 Zn1 N2 75.4(2) . . ?
N2 Zn1 Dy1 133.13(13) . . ?
N2 Zn1 Cl1 117.76(19) . . ?
Cl2 Zn2 Dy1 117.09(5) . . ?
Cl2 Zn2 O7 117.10(11) . . ?
Cl2 Zn2 N3 101.19(12) . . ?
O5 Zn2 Dy1 41.10(11) . . ?
O5 Zn2 Cl2 107.46(11) . . ?
O5 Zn2 O7 78.88(14) . . ?
O5 Zn2 N3 88.39(15) . . ?
O5 Zn2 N4 145.98(17) . . ?
O7 Zn2 Dy1 37.91(9) . . ?
O7 Zn2 N3 141.67(14) . . ?
N3 Zn2 Dy1 122.14(10) . . ?
N4 Zn2 Dy1 120.57(15) . . ?
N4 Zn2 Cl2 106.52(15) . . ?
N4 Zn2 O7 87.33(17) . . ?
N4 Zn2 N3 83.41(19) . . ?
O101 Cl3 O102 117.9(3) . . ?
O103 Cl3 O101 108.1(4) . . ?
O103 Cl3 O102 105.0(4) . . ?
O104 Cl3 O101 101.5(4) . . ?
O104 Cl3 O102 110.3(5) . . ?
O104 Cl3 O103 114.5(4) . . ?
Zn1 O1 Dy1 105.97(14) . . ?
C1 O1 Dy1 118.8(3) . . ?
C1 O1 Zn1 122.6(3) . . ?
C2 O2 Dy1 110.6(3) . . ?
C2 O2 C7 119.0(4) . . ?
C7 O2 Dy1 129.2(3) . . ?
Zn1 O3 Dy1 106.00(14) . . ?
C18 O3 Dy1 132.4(3) . . ?
C18 O3 Zn1 119.3(3) . . ?
C19 O4 Dy1 122.7(3) . . ?
C23 O4 Dy1 117.4(4) . . ?
C23 O4 C19 114.5(5) . . ?
C49 O4 Dy1 115.5(13) . . ?
C49 O4 C19 117.2(13) . . ?
Zn2 O5 Dy1 106.64(15) . . ?
C25 O5 Dy1 133.6(3) . . ?
C25 O5 Zn2 119.6(3) . . ?
C26 O6 Dy1 114.8(3) . . ?
C31 O6 Dy1 121.7(3) . . ?
C31 O6 C26 115.6(4) . . ?
Zn2 O7 Dy1 105.31(15) . . ?
C42 O7 Dy1 124.4(3) . . ?
C42 O7 Zn2 130.0(3) . . ?
C43 O8 Dy1 112.5(3) . . ?
C43 O8 C47 113.3(4) . . ?
C47 O8 Dy1 131.8(3) . . ?
Dy1 O9 H9B 127(3) . . ?
Dy1 O9 H9A 124(3) . . ?
H9B O9 H9A 109(4) . . ?
C9 N1 Zn1 116.6(4) . . ?
C9 N1 C10 127.1(5) . . ?
C10 N1 Zn1 116.2(3) . . ?
C15 N2 Zn1 115.3(4) . . ?
C16 N2 Zn1 131.4(4) . . ?
C16 N2 C15 113.3(6) . . ?
C33 N3 Zn2 128.2(4) . . ?
C33 N3 C34 118.6(5) . . ?
C34 N3 Zn2 113.2(4) . . ?
C39 N4 Zn2 104.4(4) . . ?
C40 N4 Zn2 126.8(4) . . ?
C40 N4 C39 128.6(5) . . ?
O1 C1 C2 121.5(4) . . ?
O1 C1 C6 116.6(5) . . ?
C6 C1 C2 121.9(4) . . ?
O2 C2 C1 116.2(4) . . ?
O2 C2 C3 117.8(5) . . ?
C3 C2 C1 126.0(4) . . ?
C2 C3 H3 123.8 . . ?
C2 C3 C4 112.5(5) . . ?
C4 C3 H3 123.8 . . ?
C3 C4 C5 122.1(5) . . ?
C3 C4 C8 111.7(5) . . ?
C8 C4 C5 126.2(5) . . ?
C4 C5 H5 116.6 . . ?
C6 C5 C4 126.8(5) . . ?
C6 C5 H5 116.6 . . ?
C1 C6 C9 126.6(5) . . ?
C5 C6 C1 110.5(5) . . ?
C5 C6 C9 122.7(5) . . ?
O2 C7 H7A 109.5 . . ?
O2 C7 H7B 109.5 . . ?
O2 C7 H7C 109.5 . . ?
H7A C7 H7B 109.5 . . ?
H7A C7 H7C 109.5 . . ?
H7B C7 H7C 109.5 . . ?
C4 C8 H8A 109.5 . . ?
C4 C8 H8B 109.5 . . ?
C4 C8 H8C 109.5 . . ?
H8A C8 H8B 109.5 . . ?
H8A C8 H8C 109.5 . . ?
H8B C8 H8C 109.5 . . ?
N1 C9 C6 127.1(5) . . ?
N1 C9 H9 116.5 . . ?
C6 C9 H9 116.5 . . ?
N1 C10 H10 108.6 . . ?
C11 C10 N1 114.6(6) . . ?
C11 C10 H10 108.6 . . ?
C11 C10 C15 110.1(6) . . ?
C15 C10 N1 106.2(5) . . ?
C15 C10 H10 108.6 . . ?
C10 C11 H11A 110.6 . . ?
C10 C11 H11B 110.6 . . ?
C10 C11 C12 105.8(6) . . ?
H11A C11 H11B 108.7 . . ?
C12 C11 H11A 110.6 . . ?
C12 C11 H11B 110.6 . . ?
C11 C12 H12A 107.5 . . ?
C11 C12 H12B 107.5 . . ?
C11 C12 C13 109(2) . . ?
H12A C12 H12B 107.0 . . ?
C50 C12 C11 119.2(10) . . ?
C50 C12 H12A 107.5 . . ?
C50 C12 H12B 107.5 . . ?
H14A C14 H14B 107.2 . . ?
C15 C14 H14A 108.0 . . ?
C15 C14 H14B 108.0 . . ?
C50 C14 H14A 108.0 . . ?
C50 C14 H14B 108.0 . . ?
C50 C14 C15 117.3(6) . . ?
C13 C14 C15 104(2) . . ?
N2 C15 C10 104.1(5) . . ?
N2 C15 C14 123.3(6) . . ?
N2 C15 H15 106.0 . . ?
C10 C15 C14 110.2(6) . . ?
C10 C15 H15 106.0 . . ?
C14 C15 H15 106.0 . . ?
N2 C16 H16 121.9 . . ?
N2 C16 C17 116.3(6) . . ?
C17 C16 H16 121.9 . . ?
C16 C17 C18 127.6(5) . . ?
C22 C17 C16 107.9(5) . . ?
C22 C17 C18 124.3(5) . . ?
O3 C18 C17 131.6(4) . . ?
C19 C18 O3 108.8(5) . . ?
C19 C18 C17 119.5(5) . . ?
C18 C19 O4 115.9(4) . . ?
C18 C19 C20 114.8(5) . . ?
C20 C19 O4 129.3(4) . . ?
C19 C20 H20 117.2 . . ?
C19 C20 C21 125.5(5) . . ?
C21 C20 H20 117.2 . . ?
C22 C21 C20 120.9(5) . . ?
C22 C21 C24 114.5(6) . . ?
C24 C21 C20 124.6(5) . . ?
C17 C22 H22 122.8 . . ?
C21 C22 C17 114.4(5) . . ?
C21 C22 H22 122.8 . . ?
O4 C23 H23A 109.5 . . ?
O4 C23 H23B 109.5 . . ?
O4 C23 H23C 109.5 . . ?
H23A C23 H23B 109.5 . . ?
H23A C23 H23C 109.5 . . ?
H23B C23 H23C 109.5 . . ?
C21 C24 H24A 109.5 . . ?
C21 C24 H24B 109.5 . . ?
C21 C24 H24C 109.5 . . ?
H24A C24 H24B 109.5 . . ?
H24A C24 H24C 109.5 . . ?
H24B C24 H24C 109.5 . . ?
O5 C25 C30 128.1(4) . . ?
C26 C25 O5 114.6(5) . . ?
C26 C25 C30 117.2(5) . . ?
C25 C26 O6 111.7(5) . . ?
C25 C26 C27 118.5(5) . . ?
C27 C26 O6 129.8(5) . . ?
C26 C27 H27 117.7 . . ?
C26 C27 C28 124.6(5) . . ?
C28 C27 H27 117.7 . . ?
C27 C28 C32 124.4(5) . . ?
C29 C28 C27 117.9(5) . . ?
C29 C28 C32 117.7(6) . . ?
C28 C29 H29 120.9 . . ?
C28 C29 C30 118.2(5) . . ?
C30 C29 H29 120.9 . . ?
C29 C30 C25 123.6(5) . . ?
C33 C30 C25 122.1(5) . . ?
C33 C30 C29 114.2(5) . . ?
O6 C31 H31A 109.5 . . ?
O6 C31 H31B 109.5 . . ?
O6 C31 H31C 109.5 . . ?
H31A C31 H31B 109.5 . . ?
H31A C31 H31C 109.5 . . ?
H31B C31 H31C 109.5 . . ?
C28 C32 H32A 109.5 . . ?
C28 C32 H32B 109.5 . . ?
C28 C32 H32C 109.5 . . ?
H32A C32 H32B 109.5 . . ?
H32A C32 H32C 109.5 . . ?
H32B C32 H32C 109.5 . . ?
N3 C33 C30 120.6(5) . . ?
N3 C33 H33 119.7 . . ?
C30 C33 H33 119.7 . . ?
N3 C34 H34 105.8 . . ?
N3 C34 C35 115.9(5) . . ?
N3 C34 C39 105.0(5) . . ?
C35 C34 H34 105.8 . . ?
C39 C34 H34 105.8 . . ?
C39 C34 C35 117.4(5) . . ?
C34 C35 H35A 109.5 . . ?
C34 C35 H35B 109.5 . . ?
H35A C35 H35B 108.0 . . ?
C36 C35 C34 110.9(6) . . ?
C36 C35 H35A 109.5 . . ?
C36 C35 H35B 109.5 . . ?
C35 C36 H36A 109.8 . . ?
C35 C36 H36B 109.8 . . ?
C35 C36 C37 109.5(6) . . ?
H36A C36 H36B 108.2 . . ?
C37 C36 H36A 109.8 . . ?
C37 C36 H36B 109.8 . . ?
C36 C37 H37A 107.6 . . ?
C36 C37 H37B 107.6 . . ?
C36 C37 C38 118.9(6) . . ?
H37A C37 H37B 107.0 . . ?
C38 C37 H37A 107.6 . . ?
C38 C37 H37B 107.6 . . ?
C37 C38 H38A 109.6 . . ?
C37 C38 H38B 109.6 . . ?
H38A C38 H38B 108.2 . . ?
C39 C38 C37 110.1(6) . . ?
C39 C38 H38A 109.6 . . ?
C39 C38 H38B 109.6 . . ?
N4 C39 H39 105.1 . . ?
C34 C39 N4 114.0(4) . . ?
C34 C39 H39 105.1 . . ?
C38 C39 N4 116.8(6) . . ?
C38 C39 C34 109.4(6) . . ?
C38 C39 H39 105.1 . . ?
N4 C40 H40 115.6 . . ?
N4 C40 C41 128.8(5) . . ?
C41 C40 H40 115.6 . . ?
C42 C41 C40 123.2(5) . . ?
C42 C41 C46 114.2(5) . . ?
C46 C41 C40 122.6(5) . . ?
O7 C42 C41 120.3(5) . . ?
O7 C42 C43 122.2(4) . . ?
C41 C42 C43 117.5(5) . . ?
O8 C43 C42 110.8(4) . . ?
O8 C43 C44 122.6(5) . . ?
C44 C43 C42 126.6(5) . . ?
C43 C44 H44 121.6 . . ?
C45 C44 C43 116.9(6) . . ?
C45 C44 H44 121.6 . . ?
C44 C45 C46 117.4(5) . . ?
C44 C45 C48 116.0(6) . . ?
C46 C45 C48 126.7(6) . . ?
C41 C46 H46 116.3 . . ?
C45 C46 C41 127.3(5) . . ?
C45 C46 H46 116.3 . . ?
O8 C47 H47A 109.5 . . ?
O8 C47 H47B 109.5 . . ?
O8 C47 H47C 109.5 . . ?
H47A C47 H47B 109.5 . . ?
H47A C47 H47C 109.5 . . ?
H47B C47 H47C 109.5 . . ?
C45 C48 H48A 109.5 . . ?
C45 C48 H48B 109.5 . . ?
C45 C48 H48C 109.5 . . ?
H48A C48 H48B 109.5 . . ?
H48A C48 H48C 109.5 . . ?
H48B C48 H48C 109.5 . . ?
H10A O100 H10B 104.4 . . ?
H200 O200 H20A 124.6 . . ?
H30A O300 H30B 104.4 . . ?
H40A O400 H40B 104.5 . . ?
H11C O11 H11D 104.4 . . ?
O4 C49 H49A 109.5 . . ?
O4 C49 H49B 109.5 . . ?
O4 C49 H49C 109.5 . . ?
H49A C49 H49B 109.5 . . ?
H49A C49 H49C 109.5 . . ?
H49B C49 H49C 109.5 . . ?
C12 C50 H50A 111.6 . . ?
C12 C50 H50B 111.6 . . ?
C14 C50 C12 100.8(6) . . ?
C14 C50 H50A 111.6 . . ?
C14 C50 H50B 111.6 . . ?
H50A C50 H50B 109.4 . . ?
C12 C13 H13A 112.2 . . ?
C12 C13 H13B 112.2 . . ?
C14 C13 C12 97.6(11) . . ?
C14 C13 H13A 112.2 . . ?
C14 C13 H13B 112.2 . . ?
H13A C13 H13B 109.8 . . ?

loop_
_geom_bond_atom_site_label_1
_geom_bond_atom_site_label_2
_geom_bond_distance
_geom_bond_site_symmetry_2
_geom_bond_publ_flag
Dy1 Zn1 3.4302(7) . ?
Dy1 Zn2 3.5295(7) . ?
Dy1 O1 2.224(3) . ?
Dy1 O2 2.491(3) . ?
Dy1 O3 2.407(3) . ?
Dy1 O4 2.388(3) . ?
Dy1 O5 2.421(4) . ?
Dy1 O6 2.896(4) . ?
Dy1 O7 2.248(3) . ?
Dy1 O8 2.816(4) . ?
Dy1 O9 2.375(4) . ?
Zn1 Cl1 2.3504(19) . ?
Zn1 O1 2.071(3) . ?
Zn1 O3 1.869(3) . ?
Zn1 N1 2.045(5) . ?
Zn1 N2 2.158(5) . ?
Zn2 Cl2 2.0669(14) . ?
Zn2 O5 1.966(3) . ?
Zn2 O7 2.191(4) . ?
Zn2 N3 2.232(5) . ?
Zn2 N4 2.035(5) . ?
Cl3 O101 1.426(5) . ?
Cl3 O102 1.532(7) . ?
Cl3 O103 1.419(6) . ?
Cl3 O104 1.369(5) . ?
O1 C1 1.257(6) . ?
O2 C2 1.299(5) . ?
O2 C7 1.505(6) . ?
O3 C18 1.307(6) . ?
O4 C19 1.464(6) . ?
O4 C23 1.374(7) . ?
O4 C49 1.45(3) . ?
O5 C25 1.434(6) . ?
O6 C26 1.510(7) . ?
O6 C31 1.430(7) . ?
O7 C42 1.405(6) . ?
O8 C43 1.384(6) . ?
O8 C47 1.554(6) . ?
O9 H9B 0.844(19) . ?
O9 H9A 0.860(19) . ?
N1 C9 1.243(7) . ?
N1 C10 1.656(8) . ?
N2 C15 1.443(6) . ?
N2 C16 1.199(8) . ?
N3 C33 1.323(7) . ?
N3 C34 1.493(7) . ?
N4 C39 1.598(8) . ?
N4 C40 1.357(8) . ?
C1 C2 1.480(7) . ?
C1 C6 1.358(6) . ?
C2 C3 1.311(7) . ?
C3 H3 0.9500 . ?
C3 C4 1.338(7) . ?
C4 C5 1.450(8) . ?
C4 C8 1.448(8) . ?
C5 H5 0.9500 . ?
C5 C6 1.347(7) . ?
C6 C9 1.549(8) . ?
C7 H7A 0.9800 . ?
C7 H7B 0.9800 . ?
C7 H7C 0.9800 . ?
C8 H8A 0.9800 . ?
C8 H8B 0.9800 . ?
C8 H8C 0.9800 . ?
C9 H9 0.9500 . ?
C10 H10 1.0000 . ?
C10 C11 1.463(7) . ?
C10 C15 1.492(7) . ?
C11 H11A 0.9900 . ?
C11 H11B 0.9900 . ?
C11 C12 1.538(10) . ?
C12 H12A 0.9900 . ?
C12 H12B 0.9900 . ?
C12 C50 1.521(10) . ?
C12 C13 1.55(2) . ?
C14 H14A 0.9900 . ?
C14 H14B 0.9900 . ?
C14 C15 1.556(8) . ?
C14 C50 1.469(8) . ?
C14 C13 1.507(11) . ?
C15 H15 1.0000 . ?
C16 H16 0.9500 . ?
C16 C17 1.372(8) . ?
C17 C18 1.500(7) . ?
C17 C22 1.356(8) . ?
C18 C19 1.297(6) . ?
C19 C20 1.322(7) . ?
C20 H20 0.9500 . ?
C20 C21 1.484(8) . ?
C21 C22 1.271(8) . ?
C21 C24 1.454(7) . ?
C22 H22 0.9500 . ?
C23 H23A 0.9800 . ?
C23 H23B 0.9800 . ?
C23 H23C 0.9800 . ?
C24 H24A 0.9800 . ?
C24 H24B 0.9800 . ?
C24 H24C 0.9800 . ?
C25 C26 1.413(7) . ?
C25 C30 1.530(8) . ?
C26 C27 1.473(8) . ?
C27 H27 0.9500 . ?
C27 C28 1.526(9) . ?
C28 C29 1.389(8) . ?
C28 C32 1.623(9) . ?
C29 H29 0.9500 . ?
C29 C30 1.510(8) . ?
C30 C33 1.473(7) . ?
C31 H31A 0.9800 . ?
C31 H31B 0.9800 . ?
C31 H31C 0.9800 . ?
C32 H32A 0.9800 . ?
C32 H32B 0.9800 . ?
C32 H32C 0.9800 . ?
C33 H33 0.9500 . ?
C34 H34 1.0000 . ?
C34 C35 1.641(9) . ?
C34 C39 1.589(9) . ?
C35 H35A 0.9900 . ?
C35 H35B 0.9900 . ?
C35 C36 1.499(10) . ?
C36 H36A 0.9900 . ?
C36 H36B 0.9900 . ?
C36 C37 1.570(11) . ?
C37 H37A 0.9900 . ?
C37 H37B 0.9900 . ?
C37 C38 1.626(11) . ?
C38 H38A 0.9900 . ?
C38 H38B 0.9900 . ?
C38 C39 1.503(9) . ?
C39 H39 1.0000 . ?
C40 H40 0.9500 . ?
C40 C41 1.564(8) . ?
C41 C42 1.415(7) . ?
C41 C46 1.512(8) . ?
C42 C43 1.525(8) . ?
C43 C44 1.447(8) . ?
C44 H44 0.9500 . ?
C44 C45 1.402(9) . ?
C45 C46 1.481(10) . ?
C45 C48 1.607(9) . ?
C46 H46 0.9500 . ?
C47 H47A 0.9800 . ?
C47 H47B 0.9800 . ?
C47 H47C 0.9800 . ?
C48 H48A 0.9800 . ?
C48 H48B 0.9800 . ?
C48 H48C 0.9800 . ?
O100 H10A 0.8709 . ?
O100 H10B 0.8710 . ?
O200 H200 0.8707 . ?
O200 H20A 1.018(4) . ?
O300 H30A 0.8701 . ?
O300 H30B 0.8699 . ?
O400 H40A 0.8700 . ?
O400 H40B 0.8698 . ?
O11 H11C 0.8701 . ?
O11 H11D 0.8711 . ?
C49 H49A 0.9800 . ?
C49 H49B 0.9800 . ?
C49 H49C 0.9800 . ?
C50 H50A 0.9900 . ?
C50 H50B 0.9900 . ?
C13 H13A 0.9900 . ?
C13 H13B 0.9900 . ?

loop_
_geom_hbond_atom_site_label_D
_geom_hbond_atom_site_label_H
_geom_hbond_atom_site_label_A
_geom_hbond_distance_DH
_geom_hbond_distance_HA
_geom_hbond_distance_DA
_geom_hbond_angle_DHA
_geom_hbond_site_symmetry_A
_geom_hbond_publ_flag
C7 H7B N4 0.98 2.57 3.472(7) 152.4 . yes
C11 H11A Cl2 0.99 2.91 3.724(10) 140.6 1_455 yes
C20 H20 Cl3 0.95 2.80 3.707(5) 161.1 . yes
C20 H20 O103 0.95 2.54 3.472(8) 166.7 . yes
C20 H20 O104 0.95 2.44 3.206(8) 137.2 . yes
C31 H31A O104 0.98 2.61 3.500(9) 150.8 3_776 yes
C33 H33 Cl3 0.95 2.88 3.539(5) 127.7 4_575 yes
C34 H34 O102 1.00 2.49 3.086(8) 117.6 4_575 yes
C35 H35A O101 0.99 2.64 3.621(9) 173.7 4_575 yes
C40 H40 Cl2 0.95 2.91 3.721(6) 143.7 3_766 yes
C47 H47C O300 0.98 2.42 3.222(8) 138.4 4_576 yes

loop_
_geom_torsion_atom_site_label_1
_geom_torsion_atom_site_label_2
_geom_torsion_atom_site_label_3
_geom_torsion_atom_site_label_4
_geom_torsion
_geom_torsion_site_symmetry_1
_geom_torsion_site_symmetry_2
_geom_torsion_site_symmetry_3
_geom_torsion_site_symmetry_4
_geom_torsion_publ_flag
Dy1 Zn1 O3 C18 -165.0(5) . . . . ?
Dy1 O1 C1 C2 10.7(6) . . . . ?
Dy1 O1 C1 C6 -172.7(4) . . . . ?
Dy1 O2 C2 C1 -14.7(5) . . . . ?
Dy1 O2 C2 C3 167.2(4) . . . . ?
Dy1 O3 C18 C17 -163.8(4) . . . . ?
Dy1 O3 C18 C19 12.6(7) . . . . ?
Dy1 O4 C19 C18 -2.3(6) . . . . ?
Dy1 O4 C19 C20 176.2(5) . . . . ?
Dy1 O5 C25 C26 26.6(6) . . . . ?
Dy1 O5 C25 C30 -151.2(3) . . . . ?
Dy1 O6 C26 C25 -20.4(5) . . . . ?
Dy1 O6 C26 C27 161.4(4) . . . . ?
Dy1 O7 C42 C41 155.9(4) . . . . ?
Dy1 O7 C42 C43 -22.0(6) . . . . ?
Dy1 O8 C43 C42 13.1(5) . . . . ?
Dy1 O8 C43 C44 -166.5(4) . . . . ?
Zn1 O1 C1 C2 147.1(4) . . . . ?
Zn1 O1 C1 C6 -36.3(6) . . . . ?
Zn1 O3 C18 C17 -3.6(8) . . . . ?
Zn1 O3 C18 C19 172.9(4) . . . . ?
Zn1 N1 C9 C6 9.3(8) . . . . ?
Zn1 N1 C10 C11 143.6(5) . . . . ?
Zn1 N1 C10 C15 21.7(7) . . . . ?
Zn1 N2 C15 C10 52.7(8) . . . . ?
Zn1 N2 C15 C14 178.8(6) . . . . ?
Zn1 N2 C16 C17 -4.5(12) . . . . ?
Zn2 O5 C25 C26 -148.3(3) . . . . ?
Zn2 O5 C25 C30 33.9(6) . . . . ?
Zn2 O7 C42 C41 -17.2(6) . . . . ?
Zn2 O7 C42 C43 164.9(3) . . . . ?
Zn2 N3 C33 C30 -3.5(6) . . . . ?
Zn2 N3 C34 C35 -149.1(4) . . . . ?
Zn2 N3 C34 C39 -17.8(6) . . . . ?
Zn2 N4 C39 C34 -49.4(6) . . . . ?
Zn2 N4 C39 C38 -178.7(5) . . . . ?
Zn2 N4 C40 C41 3.7(9) . . . . ?
Cl1 Zn1 O3 Dy1 -78.14(15) . . . . ?
Cl1 Zn1 O3 C18 116.9(4) . . . . ?
O1 Zn1 O3 Dy1 21.95(15) . . . . ?
O1 Zn1 O3 C18 -143.0(4) . . . . ?
O1 C1 C2 O2 4.4(7) . . . . ?
O1 C1 C2 C3 -177.6(5) . . . . ?
O1 C1 C6 C5 179.3(5) . . . . ?
O1 C1 C6 C9 -6.3(8) . . . . ?
O2 C2 C3 C4 176.3(5) . . . . ?
O3 C18 C19 O4 -5.3(7) . . . . ?
O3 C18 C19 C20 176.0(5) . . . . ?
O4 C19 C20 C21 -175.9(5) . . . . ?
O5 C25 C26 O6 2.2(6) . . . . ?
O5 C25 C26 C27 -179.4(4) . . . . ?
O5 C25 C30 C29 177.3(4) . . . . ?
O5 C25 C30 C33 -0.6(7) . . . . ?
O6 C26 C27 C28 179.7(5) . . . . ?
O7 C42 C43 O8 1.9(6) . . . . ?
O7 C42 C43 C44 -178.6(5) . . . . ?
O8 C43 C44 C45 177.6(5) . . . . ?
N1 Zn1 O3 Dy1 91.8(3) . . . . ?
N1 Zn1 O3 C18 -73.2(5) . . . . ?
N1 C10 C11 C12 -177.6(7) . . . . ?
N1 C10 C15 N2 -44.0(8) . . . . ?
N1 C10 C15 C14 -178.1(5) . . . . ?
N2 Zn1 O3 Dy1 162.5(2) . . . . ?
N2 Zn1 O3 C18 -2.4(4) . . . . ?
N2 C16 C17 C18 -3.7(12) . . . . ?
N2 C16 C17 C22 -178.6(7) . . . . ?
N3 C34 C35 C36 177.4(5) . . . . ?
N3 C34 C39 N4 44.1(7) . . . . ?
N3 C34 C39 C38 177.0(5) . . . . ?
N4 C40 C41 C42 8.0(9) . . . . ?
N4 C40 C41 C46 -173.0(6) . . . . ?
C1 C2 C3 C4 -1.6(8) . . . . ?
C1 C6 C9 N1 22.1(10) . . . . ?
C2 C1 C6 C5 -4.1(7) . . . . ?
C2 C1 C6 C9 170.2(5) . . . . ?
C2 C3 C4 C5 -3.5(9) . . . . ?
C2 C3 C4 C8 177.9(6) . . . . ?
C3 C4 C5 C6 5.2(10) . . . . ?
C4 C5 C6 C1 -0.8(9) . . . . ?
C4 C5 C6 C9 -175.4(6) . . . . ?
C5 C6 C9 N1 -164.2(6) . . . . ?
C6 C1 C2 O2 -172.0(5) . . . . ?
C6 C1 C2 C3 6.0(8) . . . . ?
C7 O2 C2 C1 176.6(5) . . . . ?
C7 O2 C2 C3 -1.5(7) . . . . ?
C8 C4 C5 C6 -176.3(7) . . . . ?
C9 N1 C10 C11 -36.2(9) . . . . ?
C9 N1 C10 C15 -158.0(6) . . . . ?
C10 N1 C9 C6 -171.0(6) . . . . ?
C10 C11 C12 C50 63.0(11) . . . . ?
C10 C11 C12 C13 -7.6(13) . . . . ?
C11 C10 C15 N2 -168.7(7) . . . . ?
C11 C10 C15 C14 57.3(9) . . . . ?
C11 C12 C50 C14 -56.9(11) . . . . ?
C11 C12 C13 C14 75(3) . . . . ?
C15 N2 C16 C17 176.6(7) . . . . ?
C15 C10 C11 C12 -57.9(10) . . . . ?
C15 C14 C50 C12 52.0(11) . . . . ?
C15 C14 C13 C12 -74(3) . . . . ?
C16 N2 C15 C10 -128.3(8) . . . . ?
C16 N2 C15 C14 -2.1(11) . . . . ?
C16 C17 C18 O3 8.9(11) . . . . ?
C16 C17 C18 C19 -167.3(7) . . . . ?
C16 C17 C22 C21 174.4(6) . . . . ?
C17 C18 C19 O4 171.7(5) . . . . ?
C17 C18 C19 C20 -7.0(8) . . . . ?
C18 C17 C22 C21 -0.7(9) . . . . ?
C18 C19 C20 C21 2.6(9) . . . . ?
C19 C20 C21 C22 3.5(9) . . . . ?
C19 C20 C21 C24 -177.9(6) . . . . ?
C20 C21 C22 C17 -4.0(9) . . . . ?
C22 C17 C18 O3 -177.0(6) . . . . ?
C22 C17 C18 C19 6.8(9) . . . . ?
C23 O4 C19 C18 -155.7(6) . . . . ?
C23 O4 C19 C20 22.8(9) . . . . ?
C24 C21 C22 C17 177.3(6) . . . . ?
C25 C26 C27 C28 1.6(8) . . . . ?
C25 C30 C33 N3 -14.8(6) . . . . ?
C26 C25 C30 C29 -0.5(6) . . . . ?
C26 C25 C30 C33 -178.4(4) . . . . ?
C26 C27 C28 C29 0.1(8) . . . . ?
C26 C27 C28 C32 179.9(5) . . . . ?
C27 C28 C29 C30 -2.0(7) . . . . ?
C28 C29 C30 C25 2.3(7) . . . . ?
C28 C29 C30 C33 -179.7(4) . . . . ?
C29 C30 C33 N3 167.2(4) . . . . ?
C30 C25 C26 O6 -179.7(4) . . . . ?
C30 C25 C26 C27 -1.3(6) . . . . ?
C31 O6 C26 C25 -169.9(4) . . . . ?
C31 O6 C26 C27 11.9(7) . . . . ?
C32 C28 C29 C30 178.3(4) . . . . ?
C33 N3 C34 C35 31.6(7) . . . . ?
C33 N3 C34 C39 162.9(5) . . . . ?
C34 N3 C33 C30 175.7(4) . . . . ?
C34 C35 C36 C37 -47.5(8) . . . . ?
C35 C34 C39 N4 174.5(5) . . . . ?
C35 C34 C39 C38 -52.5(8) . . . . ?
C35 C36 C37 C38 52.3(10) . . . . ?
C36 C37 C38 C39 -53.6(9) . . . . ?
C37 C38 C39 N4 -179.6(5) . . . . ?
C37 C38 C39 C34 48.9(7) . . . . ?
C39 N4 C40 C41 178.6(5) . . . . ?
C39 C34 C35 C36 52.2(8) . . . . ?
C40 N4 C39 C34 134.8(6) . . . . ?
C40 N4 C39 C38 5.5(9) . . . . ?
C40 C41 C42 O7 -0.5(8) . . . . ?
C40 C41 C42 C43 177.5(5) . . . . ?
C40 C41 C46 C45 179.3(6) . . . . ?
C41 C42 C43 O8 -176.1(4) . . . . ?
C41 C42 C43 C44 3.5(8) . . . . ?
C42 C41 C46 C45 -1.6(8) . . . . ?
C42 C43 C44 C45 -1.9(8) . . . . ?
C43 C44 C45 C46 -1.3(8) . . . . ?
C43 C44 C45 C48 179.1(5) . . . . ?
C44 C45 C46 C41 3.2(9) . . . . ?
C46 C41 C42 O7 -179.5(4) . . . . ?
C46 C41 C42 C43 -1.5(7) . . . . ?
C47 O8 C43 C42 177.7(4) . . . . ?
C47 O8 C43 C44 -1.8(7) . . . . ?
C48 C45 C46 C41 -177.2(6) . . . . ?
C49 O4 C19 C18 152.7(17) . . . . ?
C49 O4 C19 C20 -28.8(18) . . . . ?
C50 C14 C15 N2 179.1(8) . . . . ?
C50 C14 C15 C10 -57.4(10) . . . . ?
C13 C14 C15 N2 -110.2(13) . . . . ?
C13 C14 C15 C10 13.2(13) . . . . ?
